data_4321840
loop_
_publ_author_name
'Naohide Matsumoto'
'Yuri Motoda'
'Toshihiro Matsuo'
'Toshio Nakashima'
'Nazzareno Re'
'Francoise Dahan'
'Jean-Pierre Tuchagues'

_publ_contact_author 'Naohide Matsumoto'
_publ_contact_author_email 'naohide@aster.sci.kumamoto-u.ac.jp '
_publ_contact_author_fax ' +81-96-342-3390 '
_publ_contact_author_phone '+81-96-342-3390 '
_publ_section_title
;
 pH-Dependent Monomer \\leftarrow\\rightarrow Oligomer Interconversion of
 Copper(II) Complexes with
 N-(2-R-imidazol-4-ylmethylidene)-2-aminoethylpyridine (R = Methyl,
 Phenyl)
;
_journal_name_full 'Inorganic Chemistry'
_journal_page_first 1165
_journal_page_last 1173
_journal_paper_doi 10.1021/ic981158b
_journal_volume 38
_journal_year 1999
_chemical_formula_sum 'C12 H16 Cl2 Cu N4 O'
_space_group_IT_number 14
_symmetry_cell_setting monoclinic
_symmetry_Int_Tables_number 14
_symmetry_space_group_name_Hall '-P 2yn'
_symmetry_space_group_name_H-M 'P 1 21/n 1'
_audit_creation_date 'Thu Aug 7 13:34:40 1997'
_audit_creation_method 'from TEXRAY.INF file'
_cell_angle_alpha 90
_cell_angle_beta 110.10(1)
_cell_angle_gamma 90
_cell_formula_units_Z 4.00
_cell_length_a 13.773(2)
_cell_length_b 8.245(2)
_cell_length_c 13.861(2)
_cell_measurement_reflns_used 25
_cell_measurement_temperature 20.0
_cell_measurement_theta_max 29.99
_cell_measurement_theta_min 29.54
_cell_volume 1478.2(5)
_computing_cell_refinement 'MSC/AFC Diffractometer Control'
_computing_data_collection 'MSC/AFC Diffractometer Control'
_computing_data_reduction 'teXsan: PROCESS (MSC)'
_computing_publication_material 'teXsan: FINISH (MSC)'
_computing_structure_refinement 'teXsan: LS (MSC)'
_diffrn_ambient_temperature 20.0
_diffrn_measurement_device AFC7R
_diffrn_measurement_method 'omega/2-theta scans'
_diffrn_radiation_monochromator graphite
_diffrn_radiation_source 'X-ray tube'
_diffrn_radiation_type MoKalpha
_diffrn_radiation_wavelength 0.7107
_diffrn_reflns_av_R_equivalents 1.31
_diffrn_reflns_limit_h_max 16
_diffrn_reflns_limit_h_min 0
_diffrn_reflns_limit_k_max 0
_diffrn_reflns_limit_k_min 0
_diffrn_reflns_limit_l_max 1
_diffrn_reflns_limit_l_min -11
_diffrn_reflns_number 2926
_diffrn_reflns_theta_max 24.9903
_diffrn_standards_decay_% 1.81
_diffrn_standards_interval_count 150
_diffrn_standards_number 3
_exptl_absorpt_coefficient_mu_cm 18.336
_exptl_absorpt_correction_T_max 0.999
_exptl_absorpt_correction_T_min 0.593
_exptl_absorpt_correction_type psi-scan
_exptl_crystal_colour light
_exptl_crystal_density_diffrn 1.603
_exptl_crystal_description prismatic
_exptl_crystal_F_000 724.00
_exptl_crystal_size_max 0.300
_exptl_crystal_size_min 0.200
_refine_diff_density_max -0.39050
_refine_diff_density_min 0.35130
_refine_ls_extinction_coef 0.00000
_refine_ls_extinction_method Zachariasen_type_2_Gaussian_isotropic
_refine_ls_goodness_of_fit_obs 4.280
_refine_ls_matrix_type full
_refine_ls_number_parameters 181
_refine_ls_number_reflns 2354
_refine_ls_number_restraints 0
_refine_ls_R_factor_obs 0.0290
_refine_ls_shift/esd_max 0.0020
_refine_ls_structure_factor_coef F
_refine_ls_weighting_scheme sigma
_refine_ls_wR_factor_obs 0.0330
_cod_data_source_file ic981158b_1.cif
_cod_data_source_block Cu(mertpy)Cl2
_cod_original_sg_symbol_H-M 'P 21/n '
_cod_database_code 4321840

loop_
_symmetry_equiv_pos_as_xyz
'   +x,   +y,   +z'
1/2-x,1/2+y,1/2-z
'   -x,   -y,   -z'
1/2+x,1/2-y,1/2+z

loop_
_atom_site_aniso_label
_atom_site_aniso_U_11
_atom_site_aniso_U_22
_atom_site_aniso_U_33
_atom_site_aniso_U_12
_atom_site_aniso_U_13
_atom_site_aniso_U_23
Cu1 0.0264(2) 0.0345(2) 0.0252(2) 0.0043(2) 0.0125(2) -0.0002(2)
Cl1 0.0273(4) 0.0744(7) 0.0383(5) -0.0042(4) 0.0098(4) -0.0087(4)
Cl2 0.0499(5) 0.0344(5) 0.0388(5) -0.0045(4) 0.0262(4) -0.0067(4)
O1 0.077(2) 0.080(2) 0.053(2) -0.011(2) 0.019(2) -0.005(2)
N1 0.047(2) 0.042(2) 0.030(1) -0.003(1) 0.022(1) -0.005(1)
N2 0.029(1) 0.032(2) 0.026(1) -0.001(1) 0.013(1) -0.001(1)
N3 0.028(1) 0.033(2) 0.031(1) 0.006(1) 0.013(1) 0.003(1)
N4 0.033(1) 0.029(2) 0.028(1) -0.002(1) 0.014(1) -0.005(1)
C1 0.038(2) 0.046(2) 0.047(2) 0.002(2) 0.023(2) -0.008(2)
C2 0.033(2) 0.029(2) 0.033(2) -0.005(2) 0.017(1) -0.005(1)
C3 0.048(2) 0.046(2) 0.027(2) 0.001(2) 0.013(2) 0.003(2)
C4 0.034(2) 0.035(2) 0.025(2) 0.001(1) 0.010(1) 0.001(1)
C5 0.030(2) 0.038(2) 0.034(2) 0.005(2) 0.007(1) 0.004(2)
C6 0.032(2) 0.037(2) 0.046(2) 0.011(2) 0.019(2) 0.007(2)
C7 0.045(2) 0.026(2) 0.052(2) 0.006(2) 0.029(2) -0.003(2)
C8 0.033(2) 0.027(2) 0.037(2) -0.007(1) 0.018(1) -0.008(1)
C9 0.041(2) 0.045(2) 0.046(2) -0.005(2) 0.027(2) -0.013(2)
C10 0.049(2) 0.055(2) 0.032(2) -0.016(2) 0.024(2) -0.010(2)
C11 0.048(2) 0.039(2) 0.028(2) -0.012(2) 0.012(2) -0.003(2)
C12 0.038(2) 0.031(2) 0.030(2) -0.001(2) 0.011(1) -0.003(1)

loop_
_atom_site_label
_atom_site_fract_x
_atom_site_fract_y
_atom_site_fract_z
_atom_site_U_iso_or_equiv
_atom_site_thermal_displace_type
_atom_site_calc_flag
_atom_site_calc_attached_atom
Cu1 0.02631(3) 0.20337(5) -0.21457(3) 0.0278 Uij ? ?
Cl1 -0.14711(6) 0.1672(1) -0.30042(6) 0.0471 Uij ? ?
Cl2 0.06903(7) 0.5075(1) -0.21869(6) 0.0382 Uij ? ?
O1 0.6817(2) 0.1068(4) 0.8193(2) 0.0707 Uij ? ?
N1 -0.0031(2) 0.2606(3) 0.0741(2) 0.0373 Uij ? ?
N2 0.0144(2) 0.2249(3) -0.0752(2) 0.0279 Uij ? ?
N3 0.1584(2) 0.0865(3) -0.1293(2) 0.0301 Uij ? ?
N4 0.0584(2) 0.1713(3) -0.3457(2) 0.0292 Uij ? ?
C1 -0.1391(3) 0.3876(4) -0.0740(3) 0.0414 Uij ? ?
C2 -0.0440(2) 0.2913(4) -0.0277(2) 0.0305 Uij ? ?
C3 0.0853(3) 0.1721(4) 0.0928(2) 0.0403 Uij ? ?
C4 0.0962(2) 0.1498(4) -0.0001(2) 0.0315 Uij ? ?
C5 0.1718(2) 0.0740(4) -0.0343(2) 0.0352 Uij ? ?
C6 0.2305(2) 0.0087(4) -0.1723(2) 0.0371 Uij ? ?
C7 0.1721(3) -0.0620(4) -0.2769(3) 0.0378 Uij ? ?
C8 0.1237(2) 0.0590(4) -0.3595(2) 0.0307 Uij ? ?
C9 0.1439(3) 0.0541(4) -0.4515(3) 0.0406 Uij ? ?
C10 0.0965(3) 0.1613(5) -0.5291(2) 0.0433 Uij ? ?
C11 0.0286(3) 0.2733(4) -0.5149(2) 0.0389 Uij ? ?
C12 0.0117(2) 0.2755(4) -0.4228(2) 0.0336 Uij ? ?
H1 -0.0309 0.3014 0.1249 0.0380 Uij ? ?
H2 0.1286 0.1299 0.1591 0.0380 Uij ? ?
H3 0.2310 0.0186 0.0130 0.0380 Uij ? ?
H4 0.2637 -0.0817 -0.1275 0.0380 Uij ? ?
H5 0.2795 0.0959 -0.1718 0.0380 Uij ? ?
H6 0.1193 -0.1371 -0.2722 0.0380 Uij ? ?
H7 0.2197 -0.1354 -0.2923 0.0380 Uij ? ?
H8 0.1909 -0.0240 -0.4604 0.0480 Uij ? ?
H9 0.1103 0.1582 -0.5917 0.0465 Uij ? ?
H10 -0.0060 0.3478 -0.5678 0.0467 Uij ? ?
H11 -0.0382 0.3521 -0.4134 0.0380 Uij ? ?
H12 -0.1290 0.4936 -0.0454 0.0499 Uij ? ?
H13 -0.1948 0.3368 -0.0601 0.0467 Uij ? ?
H14 -0.1546 0.3943 -0.1461 0.0467 Uij ? ?

loop_
_atom_type_symbol
_atom_type_oxidation_number
_atom_type_number_in_cell
_atom_type_scat_dispersion_real
_atom_type_scat_dispersion_imag
_atom_type_scat_source
Cu 0 4 0.320 1.265 'International Tables'
Cl 0 8 0.148 0.159 'International Tables'
N 0 16 0.006 0.003 'International Tables'
C 0 48 0.003 0.002 'International Tables'
H 0 64 0.000 0.000 'International Tables'
O 0 4 0.011 0.006 'International Tables'

loop_
_geom_angle_atom_site_label_1
_geom_angle_atom_site_label_2
_geom_angle_atom_site_label_3
_geom_angle
_geom_angle_site_symmetry_1
_geom_angle_site_symmetry_2
_geom_angle_site_symmetry_3
_geom_angle_publ_flag
N(1) H(1) Cl(2) 154.6353 ? ? ? no
N(1) H(1) N(2) 14.5098 ? ? ? no
N(1) H(1) O(1) 102.1051 ? ? ? no
Cl(2) H(1) N(2) 145.8391 ? ? ? no
Cl(2) H(1) O(1) 71.4518 ? ? ? no
N(2) H(1) O(1) 112.2791 ? ? ? no
N(1) H(2) O(1) 89.3044 ? ? ? no
N(1) H(2) Cl(1) 129.2213 ? ? ? no
N(1) H(2) N(2) 43.0233 ? ? ? no
N(1) H(2) O(1) 153.0637 ? ? ? no
N(1) H(2) Cl(1) 113.8276 ? ? ? no
N(1) H(2) N(2) 87.8913 ? ? ? no
O(1) H(2) Cl(1) 99.1007 ? ? ? no
O(1) H(2) N(2) 119.0058 ? ? ? no
O(1) H(2) O(1) 112.8581 ? ? ? no
O(1) H(2) Cl(1) 62.9430 ? ? ? no
O(1) H(2) N(2) 144.6143 ? ? ? no
Cl(1) H(2) N(2) 138.2240 ? ? ? no
Cl(1) H(2) O(1) 64.5046 ? ? ? no
Cl(1) H(2) Cl(1) 114.5021 ? ? ? no
Cl(1) H(2) N(2) 57.4423 ? ? ? no
N(2) H(2) O(1) 110.3335 ? ? ? no
N(2) H(2) Cl(1) 98.6314 ? ? ? no
N(2) H(2) N(2) 80.9101 ? ? ? no
O(1) H(2) Cl(1) 67.3971 ? ? ? no
O(1) H(2) N(2) 82.4794 ? ? ? no
Cl(1) H(2) N(2) 147.8240 ? ? ? no
N(3) H(3) O(1) 171.5992 ? ? ? no
N(3) H(3) N(2) 52.6875 ? ? ? no
O(1) H(3) N(2) 131.2556 ? ? ? no
N(3) H(4) N(4) 171.2339 ? ? ? no
N(3) H(5) Cl(2) 159.8790 ? ? ? no
N(3) H(5) N(4) 63.1324 ? ? ? no
Cl(2) H(5) N(4) 107.7286 ? ? ? no
N(3) H(6) N(4) 65.7029 ? ? ? no
N(3) H(6) Cl(2) 118.6625 ? ? ? no
N(4) H(6) Cl(2) 151.4482 ? ? ? no
Cl(2) H(7) N(3) 102.5393 ? ? ? no
Cl(2) H(7) N(3) 72.5000 ? ? ? no
Cl(2) H(7) N(4) 105.7017 ? ? ? no
Cl(2) H(7) N(4) 60.1085 ? ? ? no
N(3) H(7) N(3) 157.3829 ? ? ? no
N(3) H(7) N(4) 53.3084 ? ? ? no
N(3) H(7) N(4) 105.8225 ? ? ? no
N(3) H(7) N(4) 149.1706 ? ? ? no
N(3) H(7) N(4) 52.1875 ? ? ? no
N(4) H(7) N(4) 153.9818 ? ? ? no
N(4) H(8) Cl(1) 135.8569 ? ? ? no
N(4) H(8) Cl(2) 100.0882 ? ? ? no
Cl(1) H(8) Cl(2) 123.0660 ? ? ? no
O(1) H(9) Cl(1) 104.5572 ? ? ? no
O(1) H(9) N(4) 140.6514 ? ? ? no
Cl(1) H(9) N(4) 55.1348 ? ? ? no
Cl(2) H(10) N(4) 176.5164 ? ? ? no
Cl(2) H(10) O(1) 61.6186 ? ? ? no
N(4) H(10) O(1) 118.2579 ? ? ? no
N(4) H(11) Cl(2) 81.2800 ? ? ? no
N(4) H(11) Cl(1) 75.0764 ? ? ? no
N(4) H(11) O(1) 130.7653 ? ? ? no
Cl(2) H(11) Cl(1) 85.5761 ? ? ? no
Cl(2) H(11) O(1) 63.2955 ? ? ? no
Cl(1) H(11) O(1) 69.4495 ? ? ? no
N(1) H(12) N(1) 106.4229 ? ? ? no
N(1) H(12) N(2) 95.9879 ? ? ? no
N(1) H(12) N(2) 43.5374 ? ? ? no
N(1) H(12) Cl(1) 157.6944 ? ? ? no
N(1) H(12) Cl(2) 59.1216 ? ? ? no
N(1) H(12) N(2) 44.0354 ? ? ? no
N(1) H(12) N(2) 91.3247 ? ? ? no
N(1) H(12) Cl(1) 95.5951 ? ? ? no
N(1) H(12) Cl(2) 102.6017 ? ? ? no

loop_
_geom_bond_atom_site_label_1
_geom_bond_atom_site_label_2
_geom_bond_distance
_geom_bond_site_symmetry_1
_geom_bond_site_symmetry_2
_geom_bond_publ_flag
Cu(1) Cl(1) 2.2926(9) ? ? yes
Cu(1) Cl(2) 2.581(1) ? ? yes
Cu(1) N(2) 2.001(2) ? ? yes
Cu(1) N(3) 2.039(2) ? ? yes
Cu(1) N(4) 2.030(2) ? ? yes
N(1) C(2) 1.351(4) ? ? yes
N(1) C(3) 1.365(4) ? ? yes
N(1) H(1) 0.9708 ? ? no
N(2) C(2) 1.321(4) ? ? yes
N(2) C(4) 1.390(4) ? ? yes
N(3) C(5) 1.270(4) ? ? yes
N(3) C(6) 1.469(4) ? ? yes
N(4) C(8) 1.350(4) ? ? yes
N(4) C(12) 1.350(4) ? ? yes
C(1) C(2) 1.476(4) ? ? yes
C(1) H(12) 0.9500 ? ? no
C(1) H(13) 0.9501 ? ? no
C(1) H(14) 0.9500 ? ? no
C(3) C(4) 1.360(4) ? ? yes
C(3) H(2) 0.9726 ? ? no
C(4) C(5) 1.426(4) ? ? yes
C(5) H(3) 0.9679 ? ? no
C(6) C(7) 1.512(4) ? ? yes
C(6) H(4) 0.9779 ? ? no
C(6) H(5) 0.9853 ? ? no
C(7) C(8) 1.492(4) ? ? yes
C(7) H(6) 0.9748 ? ? no
C(7) H(7) 0.9679 ? ? no
C(8) C(9) 1.395(4) ? ? yes
C(9) C(10) 1.373(5) ? ? yes
C(9) H(8) 0.9501 ? ? no
C(10) C(11) 1.376(5) ? ? yes
C(10) H(9) 0.9500 ? ? no
C(11) C(12) 1.374(4) ? ? yes
C(11) H(10) 0.9500 ? ? no
C(12) H(11) 0.9746 ? ? no
